data_7134223
loop_
_publ_author_name
'Huang, Xuelian'
'Yang, Gaosheng'
'Chai, Zhuo'

_publ_section_title
;
 Diastereoselective synthesis of benzazocines by Zn(OTf)2-catalyzed (4+4)
 cyclocondensation of multisubstituted donor--acceptor cyclopropanes with
 anthranils
;
_journal_name_full 'Chemical Communications'
_journal_paper_doi 10.1039/D4CC06690A
_journal_year 2025
_chemical_formula_moiety 'C25 H25 N O2'
_chemical_formula_sum 'C25 H25 N O2'
_chemical_formula_weight 371.46
_space_group_crystal_system orthorhombic
_space_group_IT_number 29
_space_group_name_Hall 'P 2c -2ac'
_space_group_name_H-M_alt 'P c a 21'
_atom_sites_solution_hydrogens mixed
_atom_sites_solution_primary dual
_audit_creation_date 2023-05-11
_audit_creation_method
;
Olex2 1.3
(compiled 2020.02.04 svn.rd84adfe8 for OlexSys, GUI svn.r6032)
;
_audit_update_record
;
2023-11-23 deposited with the CCDC.	2025-02-02 downloaded from the CCDC.
;
_cell_angle_alpha 90
_cell_angle_beta 90
_cell_angle_gamma 90
_cell_formula_units_Z 8
_cell_length_a 11.3577(14)
_cell_length_b 12.6655(16)
_cell_length_c 27.035(3)
_cell_measurement_reflns_used 9916
_cell_measurement_temperature 293.15
_cell_measurement_theta_max 27.474
_cell_measurement_theta_min 2.409
_cell_volume 3889.0(8)
_computing_cell_refinement 'SAINT v8.37A (Bruker, 2015)'
_computing_data_reduction 'SAINT v8.37A (Bruker, 2015)'
_computing_molecular_graphics 'Olex2 1.3 (Dolomanov et al., 2009)'
_computing_publication_material 'Olex2 1.3 (Dolomanov et al., 2009)'
_computing_structure_refinement 'SHELXL 2014/7 (Sheldrick, 2015)'
_computing_structure_solution 'SHELXT 2018/2 (Sheldrick, 2018)'
_diffrn_ambient_temperature 293.15
_diffrn_detector 'Bruker APEX2 area detector'
_diffrn_detector_area_resol_mean 7.9
_diffrn_detector_type 'CCD area detector'
_diffrn_measured_fraction_theta_full 1.000
_diffrn_measured_fraction_theta_max 0.996
_diffrn_measurement_device 'three-circle diffractometer'
_diffrn_measurement_device_type 'Bruker APEX-II CCD'
_diffrn_measurement_method '\f and \w scans'
_diffrn_radiation_monochromator 'mirror optics'
_diffrn_radiation_probe x-ray
_diffrn_radiation_type MoK\a
_diffrn_radiation_wavelength 0.71073
_diffrn_reflns_av_R_equivalents 0.0355
_diffrn_reflns_av_unetI/netI 0.0368
_diffrn_reflns_Laue_measured_fraction_full 1.000
_diffrn_reflns_Laue_measured_fraction_max 0.996
_diffrn_reflns_limit_h_max 13
_diffrn_reflns_limit_h_min -14
_diffrn_reflns_limit_k_max 16
_diffrn_reflns_limit_k_min -16
_diffrn_reflns_limit_l_max 35
_diffrn_reflns_limit_l_min -30
_diffrn_reflns_number 32590
_diffrn_reflns_point_group_measured_fraction_full 0.976
_diffrn_reflns_point_group_measured_fraction_max 0.961
_diffrn_reflns_theta_full 25.242
_diffrn_reflns_theta_max 27.534
_diffrn_reflns_theta_min 1.506
_diffrn_source 'microfocus sealed X-ray tube'
_diffrn_source_current 30.0
_diffrn_source_power 1.5
_diffrn_source_type 'Incoatec I\ms'
_diffrn_source_voltage 50.0
_diffrn_standards_number 0
_exptl_absorpt_coefficient_mu 0.080
_exptl_absorpt_correction_T_max 0.7456
_exptl_absorpt_correction_T_min 0.6369
_exptl_absorpt_correction_type multi-scan
_exptl_absorpt_process_details
'SADABS-2016/2 (Bruker,2016/2) was used for absorption correction. wR2(int) was 0.1037 before and 0.0473 after correction. The Ratio of minimum to maximum transmission is 0.8542. The \l/2 correction factor is Not present.'
_exptl_crystal_colour 'clear light colourless'
_exptl_crystal_colour_lustre clear
_exptl_crystal_colour_modifier light
_exptl_crystal_colour_primary colourless
_exptl_crystal_density_diffrn 1.269
_exptl_crystal_description block
_exptl_crystal_F_000 1584
_exptl_crystal_size_max 0.19
_exptl_crystal_size_mid 0.18
_exptl_crystal_size_min 0.17
_refine_diff_density_max 0.366
_refine_diff_density_min -0.208
_refine_diff_density_rms 0.042
_refine_ls_abs_structure_details
;
 Flack x determined using 2692 quotients [(I+)-(I-)]/[(I+)+(I-)]
 (Parsons, Flack and Wagner, Acta Cryst. B69 (2013) 249-259).
;
_refine_ls_abs_structure_Flack 0.5(5)
_refine_ls_extinction_method none
_refine_ls_goodness_of_fit_ref 1.032
_refine_ls_hydrogen_treatment constr
_refine_ls_matrix_type full
_refine_ls_number_parameters 507
_refine_ls_number_reflns 8633
_refine_ls_number_restraints 1
_refine_ls_restrained_S_all 1.032
_refine_ls_R_factor_all 0.0640
_refine_ls_R_factor_gt 0.0501
_refine_ls_shift/su_max 0.000
_refine_ls_shift/su_mean 0.000
_refine_ls_structure_factor_coef Fsqd
_refine_ls_weighting_details 'w=1/[\s^2^(Fo^2^)+(0.0850P)^2^+0.1484P] where P=(Fo^2^+2Fc^2^)/3'
_refine_ls_weighting_scheme calc
_refine_ls_wR_factor_gt 0.1292
_refine_ls_wR_factor_ref 0.1386
_reflns_Friedel_coverage 0.888
_reflns_Friedel_fraction_full 0.951
_reflns_Friedel_fraction_max 0.925
_reflns_number_gt 6902
_reflns_number_total 8633
_reflns_threshold_expression 'I > 2\s(I)'
_cod_data_source_file d4cc06690a2.cif
_cod_data_source_block 230510c_0m
_cod_database_code 7134223
_shelx_shelxl_version_number 2014/7
_shelx_space_group_comment
;
The symmetry employed for this shelxl refinement is uniquely defined
by the following loop, which should always be used as a source of
symmetry information in preference to the above space-group names.
They are only intended as comments.
;
_shelx_estimated_absorpt_t_max 0.987
_shelx_estimated_absorpt_t_min 0.985
_olex2_refinement_description
;
1. Fixed Uiso
 At 1.2 times of:
  All C(H) groups, All C(H,H) groups, All N(H) groups
 At 1.5 times of:
  All O(H) groups
2.a Riding coordinates:
 N0AA(H0AA), N3(H3B)
2.b Ternary CH refined with riding coordinates:
 C9(H9), C28(H28), C7(H7), C26(H26), C19(H19), C43(H43)
2.c Secondary CH2 refined with riding coordinates:
 C8(H8A,H8B), C35(H35A,H35B), C27(H27A,H27B), C10(H10A,H10B), C12(H12A,H12B),
 C36(H36A,H36B)
2.d Aromatic/amide H refined with riding coordinates:
 C49(H49), C48(H48), C24(H24), C18(H18), C38(H38), C2(H2), C47(H47), C30(H30),
 C39(H39), C6(H6), C17(H17), C40(H40), C42(H42), C46(H46), C34(H34), C31(H31),
 C3(H3), C14(H14), C23(H23), C5(H5), C21(H21), C33(H33), C4(H4), C16(H16),
 C22(H22), C32(H32), C15(H15), C41(H41)
2.e Idealised tetrahedral OH refined as rotating group:
 O1(H1), O3(H3A)
;
_olex2_submission_special_instructions 'No special instructions were received'

loop_
_space_group_symop_operation_xyz
'x, y, z'
'-x, -y, z+1/2'
'x+1/2, -y, z'
'-x+1/2, y, z+1/2'

loop_
_atom_site_label
_atom_site_type_symbol
_atom_site_fract_x
_atom_site_fract_y
_atom_site_fract_z
_atom_site_U_iso_or_equiv
_atom_site_adp_type
_atom_site_occupancy
_atom_site_site_symmetry_order
_atom_site_calc_flag
_atom_site_refinement_flags_posn
_atom_site_refinement_flags_adp
_atom_site_refinement_flags_occupancy
_atom_site_disorder_assembly
_atom_site_disorder_group
O2 O 1.11224(17) 0.20875(15) 0.61412(8) 0.0394(5) Uani 1 1 d . . . . .
O4 O 1.35845(18) 0.28514(16) 0.38387(9) 0.0433(5) Uani 1 1 d . . . . .
O1 O 0.8240(2) 0.21848(18) 0.55432(9) 0.0497(6) Uani 1 1 d . . . . .
H1 H 0.7815 0.1758 0.5685 0.075 Uiso 1 1 calc R U . . .
O3 O 1.0728(2) 0.26120(19) 0.44491(10) 0.0523(6) Uani 1 1 d . . . . .
H3A H 1.0282 0.2996 0.4293 0.078 Uiso 1 1 calc R U . . .
N0AA N 0.7871(2) 0.03157(19) 0.60167(9) 0.0395(6) Uani 1 1 d . . . . .
H0AA H 0.7212 0.0020 0.5944 0.047 Uiso 1 1 d R U . . .
C1AA C 0.8819(3) -0.0035(2) 0.57096(12) 0.0354(7) Uani 1 1 d . . . . .
N3 N 1.0280(2) 0.4490(2) 0.39912(10) 0.0422(6) Uani 1 1 d . . . . .
H3B H 0.9601 0.4741 0.4070 0.051 Uiso 1 1 d R U . . .
C49 C 1.3002(3) 0.4495(3) 0.47482(13) 0.0458(8) Uani 1 1 d . . . . .
H49 H 1.3559 0.4019 0.4866 0.055 Uiso 1 1 calc R U . . .
C48 C 1.3114(3) 0.5568(3) 0.48534(14) 0.0530(9) Uani 1 1 d . . . . .
H48 H 1.3758 0.5806 0.5034 0.064 Uiso 1 1 calc R U . . .
C9 C 0.9390(2) 0.2022(2) 0.65972(10) 0.0312(6) Uani 1 1 d . . . . .
H9 H 0.8630 0.2362 0.6661 0.037 Uiso 1 1 calc R U . . .
C20 C 0.9620(3) 0.0708(2) 0.55340(11) 0.0380(6) Uani 1 1 d . . . . .
C11 C 0.9900(2) 0.23813(19) 0.60934(11) 0.0323(6) Uani 1 1 d . . . . .
C25 C 1.2382(2) 0.2506(2) 0.38835(11) 0.0336(6) Uani 1 1 d . . . . .
C37 C 1.2358(3) 0.1285(2) 0.39228(12) 0.0377(6) Uani 1 1 d . . . . .
C28 C 1.0557(3) 0.4613(2) 0.34606(12) 0.0371(7) Uani 1 1 d . . . . .
H28 H 1.0647 0.5370 0.3398 0.045 Uiso 1 1 calc R U . . .
C8 C 0.9307(3) 0.0824(2) 0.66748(11) 0.0345(6) Uani 1 1 d . . . . .
H8A H 0.9921 0.0495 0.6479 0.041 Uiso 1 1 calc R U . . .
H8B H 0.9483 0.0679 0.7019 0.041 Uiso 1 1 calc R U . . .
C29 C 0.9535(3) 0.4234(2) 0.31436(12) 0.0401(7) Uani 1 1 d . . . . .
C7 C 0.8141(3) 0.0276(2) 0.65492(11) 0.0347(6) Uani 1 1 d . . . . .
H7 H 0.8230 -0.0470 0.6638 0.042 Uiso 1 1 calc R U . . .
C13 C 0.9817(3) 0.3591(2) 0.60432(12) 0.0367(6) Uani 1 1 d . . . . .
C26 C 1.1837(2) 0.2887(2) 0.33914(11) 0.0332(6) Uani 1 1 d . . . . .
H26 H 1.1086 0.2532 0.3327 0.040 Uiso 1 1 calc R U . . .
C19 C 0.9447(3) 0.1886(2) 0.56068(11) 0.0379(7) Uani 1 1 d . . . . .
H19 H 0.9884 0.2232 0.5339 0.045 Uiso 1 1 calc R U . . .
C1 C 0.7124(3) 0.0707(2) 0.68516(12) 0.0369(6) Uani 1 1 d . . . . .
C35 C 1.2808(3) 0.2488(3) 0.30362(12) 0.0430(7) Uani 1 1 d . . . . .
H35A H 1.2705 0.1745 0.2960 0.052 Uiso 1 1 calc R U . . .
H35B H 1.2814 0.2889 0.2731 0.052 Uiso 1 1 calc R U . . .
C43 C 1.1904(3) 0.2952(2) 0.43786(11) 0.0400(7) Uani 1 1 d . . . . .
H43 H 1.2363 0.2605 0.4639 0.048 Uiso 1 1 calc R U . . .
C24 C 0.8954(3) -0.1107(3) 0.55902(14) 0.0495(8) Uani 1 1 d . . . . .
H24 H 0.8407 -0.1599 0.5702 0.059 Uiso 1 1 calc R U . . .
C27 C 1.1725(2) 0.4087(2) 0.33214(12) 0.0355(6) Uani 1 1 d . . . . .
H27A H 1.2342 0.4421 0.3514 0.043 Uiso 1 1 calc R U . . .
H27B H 1.1880 0.4244 0.2976 0.043 Uiso 1 1 calc R U . . .
C44 C 1.2055(3) 0.4132(2) 0.44658(11) 0.0384(7) Uani 1 1 d . . . . .
C18 C 0.8851(3) 0.4160(3) 0.62028(15) 0.0521(9) Uani 1 1 d . . . . .
H18 H 0.8206 0.3805 0.6334 0.063 Uiso 1 1 calc R U . . .
C38 C 1.3303(3) 0.0769(3) 0.41391(14) 0.0514(8) Uani 1 1 d . . . . .
H38 H 1.3924 0.1164 0.4267 0.062 Uiso 1 1 calc R U . . .
C10 C 1.0348(3) 0.2469(2) 0.69405(12) 0.0416(7) Uani 1 1 d . . . . .
H10A H 1.0208 0.3209 0.7012 0.050 Uiso 1 1 calc R U . . .
H10B H 1.0381 0.2080 0.7249 0.050 Uiso 1 1 calc R U . . .
C2 C 0.6295(3) 0.1388(3) 0.66617(14) 0.0477(8) Uani 1 1 d . . . . .
H2 H 0.6350 0.1607 0.6334 0.057 Uiso 1 1 calc R U . . .
C12 C 1.1476(3) 0.2323(3) 0.66421(13) 0.0455(8) Uani 1 1 d . . . . .
H12A H 1.1946 0.2962 0.6651 0.055 Uiso 1 1 calc R U . . .
H12B H 1.1939 0.1747 0.6777 0.055 Uiso 1 1 calc R U . . .
C47 C 1.2289(4) 0.6272(3) 0.46940(14) 0.0561(9) Uani 1 1 d . . . . .
H47 H 1.2364 0.6984 0.4771 0.067 Uiso 1 1 calc R U . . .
C30 C 0.8661(3) 0.3575(3) 0.33143(15) 0.0495(8) Uani 1 1 d . . . . .
H30 H 0.8689 0.3332 0.3639 0.059 Uiso 1 1 calc R U . . .
C39 C 1.3343(4) -0.0332(3) 0.41693(16) 0.0624(10) Uani 1 1 d . . . . .
H39 H 1.3986 -0.0668 0.4312 0.075 Uiso 1 1 calc R U . . .
C36 C 1.3928(3) 0.2675(3) 0.33341(13) 0.0478(8) Uani 1 1 d . . . . .
H36A H 1.4442 0.2065 0.3312 0.057 Uiso 1 1 calc R U . . .
H36B H 1.4347 0.3284 0.3207 0.057 Uiso 1 1 calc R U . . .
C6 C 0.7019(3) 0.0392(3) 0.73435(13) 0.0521(9) Uani 1 1 d . . . . .
H6 H 0.7572 -0.0068 0.7477 0.063 Uiso 1 1 calc R U . . .
C17 C 0.8831(4) 0.5255(3) 0.61701(18) 0.0680(12) Uani 1 1 d . . . . .
H17 H 0.8178 0.5628 0.6283 0.082 Uiso 1 1 calc R U . . .
C45 C 1.1231(3) 0.4867(3) 0.43004(13) 0.0399(8) Uani 1 1 d . . . . .
C40 C 1.2423(4) -0.0909(3) 0.39864(16) 0.0629(10) Uani 1 1 d . . . . .
H40 H 1.2445 -0.1642 0.4002 0.076 Uiso 1 1 calc R U . . .
C42 C 1.1434(3) 0.0679(3) 0.37513(16) 0.0538(9) Uani 1 1 d . . . . .
H42 H 1.0778 0.1007 0.3615 0.065 Uiso 1 1 calc R U . . .
C46 C 1.1340(3) 0.5927(3) 0.44172(13) 0.0493(8) Uani 1 1 d . . . . .
H46 H 1.0775 0.6406 0.4310 0.059 Uiso 1 1 calc R U . . .
C34 C 0.9471(3) 0.4592(3) 0.26561(14) 0.0544(9) Uani 1 1 d . . . . .
H34 H 1.0053 0.5037 0.2534 0.065 Uiso 1 1 calc R U . . .
C31 C 0.7741(3) 0.3269(3) 0.30107(18) 0.0636(11) Uani 1 1 d . . . . .
H31 H 0.7164 0.2813 0.3129 0.076 Uiso 1 1 calc R U . . .
C3 C 0.5368(3) 0.1753(3) 0.69588(17) 0.0612(10) Uani 1 1 d . . . . .
H3 H 0.4812 0.2214 0.6829 0.073 Uiso 1 1 calc R U . . .
C14 C 1.0741(3) 0.4141(3) 0.58268(14) 0.0509(8) Uani 1 1 d . . . . .
H14 H 1.1389 0.3773 0.5707 0.061 Uiso 1 1 calc R U . . .
C23 C 0.9896(4) -0.1433(3) 0.53065(14) 0.0550(9) Uani 1 1 d . . . . .
H23 H 0.9981 -0.2142 0.5226 0.066 Uiso 1 1 calc R U . . .
C5 C 0.6106(4) 0.0752(4) 0.76359(16) 0.0681(12) Uani 1 1 d . . . . .
H5 H 0.6048 0.0538 0.7964 0.082 Uiso 1 1 calc R U . . .
C21 C 1.0570(3) 0.0353(3) 0.52489(13) 0.0448(8) Uani 1 1 d . . . . .
H21 H 1.1116 0.0837 0.5129 0.054 Uiso 1 1 calc R U . . .
C33 C 0.8549(4) 0.4292(4) 0.23529(17) 0.0697(12) Uani 1 1 d . . . . .
H33 H 0.8518 0.4530 0.2028 0.084 Uiso 1 1 calc R U . . .
C4 C 0.5282(4) 0.1430(4) 0.74385(18) 0.0726(13) Uani 1 1 d . . . . .
H4 H 0.4664 0.1670 0.7634 0.087 Uiso 1 1 calc R U . . .
C16 C 0.9772(4) 0.5786(3) 0.59717(17) 0.0679(12) Uani 1 1 d . . . . .
H16 H 0.9773 0.6520 0.5962 0.082 Uiso 1 1 calc R U . . .
C22 C 1.0708(4) -0.0707(3) 0.51429(13) 0.0539(9) Uani 1 1 d . . . . .
H22 H 1.1355 -0.0932 0.4960 0.065 Uiso 1 1 calc R U . . .
C32 C 0.7682(4) 0.3644(4) 0.25304(18) 0.0698(12) Uani 1 1 d . . . . .
H32 H 0.7053 0.3456 0.2328 0.084 Uiso 1 1 calc R U . . .
C15 C 1.0709(4) 0.5235(3) 0.57876(17) 0.0635(11) Uani 1 1 d . . . . .
H15 H 1.1327 0.5592 0.5636 0.076 Uiso 1 1 calc R U . . .
C41 C 1.1473(4) -0.0415(3) 0.37803(18) 0.0657(11) Uani 1 1 d . . . . .
H41 H 1.0849 -0.0814 0.3659 0.079 Uiso 1 1 calc R U . . .

loop_
_atom_site_aniso_label
_atom_site_aniso_U_11
_atom_site_aniso_U_22
_atom_site_aniso_U_33
_atom_site_aniso_U_23
_atom_site_aniso_U_13
_atom_site_aniso_U_12
O2 0.0307(11) 0.0426(10) 0.0449(13) 0.0003(9) 0.0011(9) 0.0057(8)
O4 0.0332(11) 0.0474(11) 0.0494(14) -0.0049(10) -0.0039(10) -0.0061(9)
O1 0.0463(13) 0.0509(13) 0.0519(14) 0.0119(11) -0.0149(11) 0.0052(10)
O3 0.0537(14) 0.0526(13) 0.0507(14) 0.0012(11) 0.0173(11) -0.0079(11)
N0AA 0.0337(14) 0.0516(14) 0.0333(14) -0.0007(11) -0.0030(10) -0.0045(10)
C1AA 0.0374(18) 0.0430(16) 0.0259(17) -0.0039(11) -0.0049(13) 0.0014(12)
N3 0.0340(14) 0.0567(16) 0.0359(14) -0.0096(11) 0.0028(11) 0.0019(11)
C49 0.0480(19) 0.0551(18) 0.0344(18) -0.0080(14) 0.0011(14) -0.0033(15)
C48 0.054(2) 0.063(2) 0.042(2) -0.0160(16) -0.0020(16) -0.0143(17)
C9 0.0303(15) 0.0314(13) 0.0320(15) 0.0012(10) -0.0002(11) -0.0008(10)
C20 0.0421(17) 0.0457(15) 0.0263(14) -0.0007(12) -0.0038(12) 0.0018(13)
C11 0.0298(14) 0.0323(12) 0.0349(15) 0.0035(11) 0.0006(12) 0.0012(11)
C25 0.0304(14) 0.0350(13) 0.0354(15) -0.0023(11) -0.0006(12) -0.0028(11)
C37 0.0398(16) 0.0404(14) 0.0329(15) -0.0024(12) 0.0031(13) -0.0012(12)
C28 0.0413(17) 0.0317(13) 0.0383(17) 0.0006(12) -0.0014(13) 0.0011(11)
C8 0.0369(15) 0.0364(14) 0.0301(14) 0.0056(11) -0.0041(12) 0.0003(11)
C29 0.0410(17) 0.0379(15) 0.0414(18) -0.0061(13) -0.0049(13) 0.0093(12)
C7 0.0358(16) 0.0376(14) 0.0306(15) 0.0039(11) -0.0001(12) -0.0031(11)
C13 0.0389(16) 0.0357(13) 0.0356(15) 0.0051(12) -0.0012(13) -0.0003(11)
C26 0.0321(15) 0.0367(13) 0.0309(15) -0.0040(11) 0.0012(12) -0.0016(11)
C19 0.0410(17) 0.0428(15) 0.0298(15) 0.0065(12) -0.0019(12) -0.0013(12)
C1 0.0388(16) 0.0353(14) 0.0366(16) -0.0024(12) 0.0022(12) -0.0107(11)
C35 0.0468(18) 0.0448(17) 0.0373(18) -0.0048(13) 0.0078(14) 0.0081(14)
C43 0.0459(18) 0.0424(15) 0.0318(15) 0.0003(13) -0.0004(13) -0.0018(13)
C24 0.063(2) 0.0432(16) 0.0426(18) -0.0052(14) -0.0051(17) -0.0051(15)
C27 0.0346(15) 0.0386(14) 0.0333(15) 0.0002(12) 0.0023(12) -0.0009(11)
C44 0.0432(18) 0.0435(15) 0.0287(15) -0.0083(12) 0.0034(13) -0.0014(13)
C18 0.051(2) 0.0462(17) 0.059(2) 0.0089(16) 0.0058(17) 0.0100(14)
C38 0.058(2) 0.0494(18) 0.047(2) 0.0041(15) -0.0069(17) 0.0016(15)
C10 0.0461(18) 0.0417(16) 0.0372(18) -0.0004(13) -0.0075(14) -0.0031(13)
C2 0.0454(19) 0.0479(17) 0.050(2) -0.0042(15) 0.0052(15) -0.0057(14)
C12 0.0359(16) 0.0440(16) 0.056(2) -0.0003(15) -0.0078(15) 0.0005(13)
C47 0.074(3) 0.0481(18) 0.046(2) -0.0116(15) 0.0000(18) -0.0142(17)
C30 0.0434(19) 0.0495(17) 0.056(2) -0.0051(16) -0.0052(16) 0.0027(14)
C39 0.072(3) 0.060(2) 0.055(2) 0.0111(19) 0.002(2) 0.021(2)
C36 0.0386(17) 0.0511(17) 0.054(2) -0.0005(16) 0.0118(15) -0.0007(13)
C6 0.062(2) 0.056(2) 0.039(2) -0.0013(15) 0.0055(16) -0.0084(17)
C17 0.082(3) 0.054(2) 0.068(3) 0.004(2) 0.000(2) 0.027(2)
C45 0.0408(19) 0.0475(16) 0.0315(19) -0.0106(13) 0.0017(14) -0.0025(13)
C40 0.087(3) 0.0380(16) 0.064(3) 0.0044(17) 0.017(2) 0.0030(19)
C42 0.049(2) 0.0470(17) 0.065(3) 0.0045(17) -0.0062(18) -0.0088(14)
C46 0.062(2) 0.0461(17) 0.0400(18) -0.0096(14) 0.0014(16) 0.0057(15)
C34 0.063(2) 0.059(2) 0.0409(19) 0.0002(16) -0.0061(16) 0.0106(17)
C31 0.049(2) 0.061(2) 0.080(3) -0.020(2) -0.010(2) -0.0019(17)
C3 0.046(2) 0.054(2) 0.083(3) -0.017(2) 0.011(2) -0.0042(16)
C14 0.0482(19) 0.0497(19) 0.055(2) 0.0095(16) 0.0064(16) -0.0046(15)
C23 0.075(3) 0.0460(17) 0.0439(19) -0.0099(15) -0.0019(18) 0.0098(17)
C5 0.078(3) 0.082(3) 0.044(2) -0.015(2) 0.020(2) -0.027(2)
C21 0.0433(19) 0.058(2) 0.0333(17) -0.0024(14) 0.0017(14) -0.0002(14)
C33 0.080(3) 0.078(3) 0.052(2) -0.013(2) -0.024(2) 0.021(2)
C4 0.066(3) 0.082(3) 0.070(3) -0.038(2) 0.027(2) -0.021(2)
C16 0.097(3) 0.0377(17) 0.069(3) 0.0115(18) -0.012(2) 0.003(2)
C22 0.057(2) 0.070(2) 0.0349(19) -0.0085(16) 0.0035(15) 0.0165(18)
C32 0.060(3) 0.074(3) 0.075(3) -0.035(2) -0.031(2) 0.020(2)
C15 0.068(3) 0.052(2) 0.071(3) 0.0226(19) 0.001(2) -0.0143(19)
C41 0.073(3) 0.050(2) 0.075(3) -0.002(2) -0.002(2) -0.0222(19)

loop_
_atom_type_symbol
_atom_type_description
_atom_type_scat_dispersion_real
_atom_type_scat_dispersion_imag
_atom_type_scat_source
C C 0.0033 0.0016 'International Tables Vol C Tables 4.2.6.8 and 6.1.1.4'
H H 0.0000 0.0000 'International Tables Vol C Tables 4.2.6.8 and 6.1.1.4'
N N 0.0061 0.0033 'International Tables Vol C Tables 4.2.6.8 and 6.1.1.4'
O O 0.0106 0.0060 'International Tables Vol C Tables 4.2.6.8 and 6.1.1.4'

loop_
_geom_angle_atom_site_label_1
_geom_angle_atom_site_label_2
_geom_angle_atom_site_label_3
_geom_angle
_geom_angle_site_symmetry_1
_geom_angle_site_symmetry_3
_geom_angle_publ_flag
C11 O2 C12 107.3(2) . . ?
C36 O4 C25 106.9(2) . . ?
C19 O1 H1 109.5 . . ?
C43 O3 H3A 109.5 . . ?
C1AA N0AA H0AA 112.8 . . ?
C1AA N0AA C7 113.6(3) . . ?
C7 N0AA H0AA 112.9 . . ?
C20 C1AA N0AA 118.7(3) . . ?
C20 C1AA C24 120.3(3) . . ?
C24 C1AA N0AA 121.1(3) . . ?
C28 N3 H3B 113.0 . . ?
C45 N3 H3B 113.9 . . ?
C45 N3 C28 111.5(3) . . ?
C48 C49 H49 119.9 . . ?
C48 C49 C44 120.1(3) . . ?
C44 C49 H49 119.9 . . ?
C49 C48 H48 119.7 . . ?
C47 C48 C49 120.7(3) . . ?
C47 C48 H48 119.7 . . ?
C11 C9 H9 110.8 . . ?
C8 C9 H9 110.8 . . ?
C8 C9 C11 115.7(2) . . ?
C8 C9 C10 109.0(2) . . ?
C10 C9 H9 110.8 . . ?
C10 C9 C11 99.2(2) . . ?
C1AA C20 C19 122.4(3) . . ?
C1AA C20 C21 118.3(3) . . ?
C21 C20 C19 119.1(3) . . ?
O2 C11 C9 101.8(2) . . ?
O2 C11 C13 108.8(2) . . ?
O2 C11 C19 107.0(2) . . ?
C13 C11 C9 110.3(2) . . ?
C13 C11 C19 108.0(2) . . ?
C19 C11 C9 120.4(2) . . ?
O4 C25 C37 109.0(2) . . ?
O4 C25 C26 102.3(2) . . ?
O4 C25 C43 107.1(2) . . ?
C26 C25 C37 111.3(2) . . ?
C26 C25 C43 119.3(2) . . ?
C43 C25 C37 107.3(2) . . ?
C38 C37 C25 119.0(3) . . ?
C42 C37 C25 123.0(3) . . ?
C42 C37 C38 118.0(3) . . ?
N3 C28 H28 107.0 . . ?
N3 C28 C29 110.6(3) . . ?
N3 C28 C27 112.2(3) . . ?
C29 C28 H28 107.0 . . ?
C29 C28 C27 112.7(2) . . ?
C27 C28 H28 107.0 . . ?
C9 C8 H8A 107.8 . . ?
C9 C8 H8B 107.8 . . ?
H8A C8 H8B 107.1 . . ?
C7 C8 C9 118.1(2) . . ?
C7 C8 H8A 107.8 . . ?
C7 C8 H8B 107.8 . . ?
C30 C29 C28 123.6(3) . . ?
C30 C29 C34 118.4(3) . . ?
C34 C29 C28 118.0(3) . . ?
N0AA C7 C8 112.4(2) . . ?
N0AA C7 H7 107.1 . . ?
N0AA C7 C1 110.8(2) . . ?
C8 C7 H7 107.1 . . ?
C1 C7 C8 112.0(2) . . ?
C1 C7 H7 107.1 . . ?
C18 C13 C11 122.7(3) . . ?
C18 C13 C14 118.0(3) . . ?
C14 C13 C11 119.3(3) . . ?
C25 C26 H26 111.1 . . ?
C25 C26 C35 98.5(2) . . ?
C35 C26 H26 111.1 . . ?
C27 C26 C25 116.6(2) . . ?
C27 C26 H26 111.1 . . ?
C27 C26 C35 107.8(2) . . ?
O1 C19 C20 111.6(2) . . ?
O1 C19 C11 108.3(2) . . ?
O1 C19 H19 106.1 . . ?
C20 C19 C11 117.8(2) . . ?
C20 C19 H19 106.1 . . ?
C11 C19 H19 106.1 . . ?
C2 C1 C7 123.1(3) . . ?
C2 C1 C6 118.5(3) . . ?
C6 C1 C7 118.4(3) . . ?
C26 C35 H35A 111.3 . . ?
C26 C35 H35B 111.3 . . ?
H35A C35 H35B 109.2 . . ?
C36 C35 C26 102.5(3) . . ?
C36 C35 H35A 111.3 . . ?
C36 C35 H35B 111.3 . . ?
O3 C43 C25 109.6(2) . . ?
O3 C43 H43 105.6 . . ?
O3 C43 C44 112.6(3) . . ?
C25 C43 H43 105.6 . . ?
C44 C43 C25 116.8(2) . . ?
C44 C43 H43 105.6 . . ?
C1AA C24 H24 120.0 . . ?
C23 C24 C1AA 120.1(3) . . ?
C23 C24 H24 120.0 . . ?
C28 C27 C26 118.1(2) . . ?
C28 C27 H27A 107.8 . . ?
C28 C27 H27B 107.8 . . ?
C26 C27 H27A 107.8 . . ?
C26 C27 H27B 107.8 . . ?
H27A C27 H27B 107.1 . . ?
C49 C44 C43 119.6(3) . . ?
C45 C44 C49 118.3(3) . . ?
C45 C44 C43 122.0(3) . . ?
C13 C18 H18 119.5 . . ?
C13 C18 C17 120.9(4) . . ?
C17 C18 H18 119.5 . . ?
C37 C38 H38 119.4 . . ?
C37 C38 C39 121.3(4) . . ?
C39 C38 H38 119.4 . . ?
C9 C10 H10A 111.1 . . ?
C9 C10 H10B 111.1 . . ?
H10A C10 H10B 109.1 . . ?
C12 C10 C9 103.3(3) . . ?
C12 C10 H10A 111.1 . . ?
C12 C10 H10B 111.1 . . ?
C1 C2 H2 119.8 . . ?
C1 C2 C3 120.4(4) . . ?
C3 C2 H2 119.8 . . ?
O2 C12 C10 106.7(2) . . ?
O2 C12 H12A 110.4 . . ?
O2 C12 H12B 110.4 . . ?
C10 C12 H12A 110.4 . . ?
C10 C12 H12B 110.4 . . ?
H12A C12 H12B 108.6 . . ?
C48 C47 H47 120.0 . . ?
C48 C47 C46 120.0(3) . . ?
C46 C47 H47 120.0 . . ?
C29 C30 H30 119.5 . . ?
C29 C30 C31 121.0(4) . . ?
C31 C30 H30 119.5 . . ?
C38 C39 H39 120.4 . . ?
C40 C39 C38 119.2(4) . . ?
C40 C39 H39 120.4 . . ?
O4 C36 C35 107.4(2) . . ?
O4 C36 H36A 110.2 . . ?
O4 C36 H36B 110.2 . . ?
C35 C36 H36A 110.2 . . ?
C35 C36 H36B 110.2 . . ?
H36A C36 H36B 108.5 . . ?
C1 C6 H6 119.5 . . ?
C5 C6 C1 121.0(4) . . ?
C5 C6 H6 119.5 . . ?
C18 C17 H17 120.0 . . ?
C16 C17 C18 120.1(4) . . ?
C16 C17 H17 120.0 . . ?
C44 C45 N3 117.9(3) . . ?
C46 C45 N3 121.2(3) . . ?
C46 C45 C44 120.9(3) . . ?
C39 C40 H40 119.8 . . ?
C41 C40 C39 120.4(3) . . ?
C41 C40 H40 119.8 . . ?
C37 C42 H42 119.6 . . ?
C37 C42 C41 120.8(4) . . ?
C41 C42 H42 119.6 . . ?
C47 C46 C45 120.0(3) . . ?
C47 C46 H46 120.0 . . ?
C45 C46 H46 120.0 . . ?
C29 C34 H34 119.7 . . ?
C33 C34 C29 120.6(4) . . ?
C33 C34 H34 119.7 . . ?
C30 C31 H31 120.1 . . ?
C30 C31 C32 119.8(4) . . ?
C32 C31 H31 120.1 . . ?
C2 C3 H3 120.0 . . ?
C4 C3 C2 120.0(4) . . ?
C4 C3 H3 120.0 . . ?
C13 C14 H14 119.6 . . ?
C13 C14 C15 120.8(4) . . ?
C15 C14 H14 119.6 . . ?
C24 C23 H23 120.0 . . ?
C22 C23 C24 120.0(3) . . ?
C22 C23 H23 120.0 . . ?
C6 C5 H5 120.2 . . ?
C4 C5 C6 119.6(4) . . ?
C4 C5 H5 120.2 . . ?
C20 C21 H21 119.5 . . ?
C22 C21 C20 120.9(3) . . ?
C22 C21 H21 119.5 . . ?
C34 C33 H33 119.9 . . ?
C32 C33 C34 120.1(4) . . ?
C32 C33 H33 119.9 . . ?
C3 C4 C5 120.4(4) . . ?
C3 C4 H4 119.8 . . ?
C5 C4 H4 119.8 . . ?
C17 C16 H16 120.1 . . ?
C15 C16 C17 119.9(3) . . ?
C15 C16 H16 120.1 . . ?
C23 C22 C21 120.4(3) . . ?
C23 C22 H22 119.8 . . ?
C21 C22 H22 119.8 . . ?
C31 C32 H32 120.0 . . ?
C33 C32 C31 120.0(4) . . ?
C33 C32 H32 120.0 . . ?
C14 C15 H15 119.9 . . ?
C16 C15 C14 120.1(4) . . ?
C16 C15 H15 119.9 . . ?
C40 C41 C42 120.3(4) . . ?
C40 C41 H41 119.8 . . ?
C42 C41 H41 119.8 . . ?

loop_
_geom_bond_atom_site_label_1
_geom_bond_atom_site_label_2
_geom_bond_distance
_geom_bond_site_symmetry_2
_geom_bond_publ_flag
O2 C11 1.444(3) . ?
O2 C12 1.444(4) . ?
O4 C25 1.440(3) . ?
O4 C36 1.437(4) . ?
O1 H1 0.8200 . ?
O1 C19 1.432(4) . ?
O3 H3A 0.8200 . ?
O3 C43 1.416(4) . ?
N0AA H0AA 0.8600 . ?
N0AA C1AA 1.430(4) . ?
N0AA C7 1.473(4) . ?
C1AA C20 1.393(4) . ?
C1AA C24 1.404(4) . ?
N3 H3B 0.8601 . ?
N3 C28 1.477(4) . ?
N3 C45 1.447(4) . ?
C49 H49 0.9300 . ?
C49 C48 1.395(5) . ?
C49 C44 1.397(4) . ?
C48 H48 0.9300 . ?
C48 C47 1.363(6) . ?
C9 H9 0.9800 . ?
C9 C11 1.548(4) . ?
C9 C8 1.535(4) . ?
C9 C10 1.537(4) . ?
C20 C19 1.518(4) . ?
C20 C21 1.401(4) . ?
C11 C13 1.541(4) . ?
C11 C19 1.545(4) . ?
C25 C37 1.551(4) . ?
C25 C26 1.544(4) . ?
C25 C43 1.551(4) . ?
C37 C38 1.386(5) . ?
C37 C42 1.380(5) . ?
C28 H28 0.9800 . ?
C28 C29 1.520(4) . ?
C28 C27 1.531(4) . ?
C8 H8A 0.9700 . ?
C8 H8B 0.9700 . ?
C8 C7 1.533(4) . ?
C29 C30 1.376(5) . ?
C29 C34 1.396(5) . ?
C7 H7 0.9800 . ?
C7 C1 1.517(4) . ?
C13 C18 1.381(5) . ?
C13 C14 1.389(5) . ?
C26 H26 0.9800 . ?
C26 C35 1.548(4) . ?
C26 C27 1.537(4) . ?
C19 H19 0.9800 . ?
C1 C2 1.375(5) . ?
C1 C6 1.394(5) . ?
C35 H35A 0.9700 . ?
C35 H35B 0.9700 . ?
C35 C36 1.525(5) . ?
C43 H43 0.9800 . ?
C43 C44 1.523(4) . ?
C24 H24 0.9300 . ?
C24 C23 1.379(5) . ?
C27 H27A 0.9700 . ?
C27 H27B 0.9700 . ?
C44 C45 1.392(5) . ?
C18 H18 0.9300 . ?
C18 C17 1.390(5) . ?
C38 H38 0.9300 . ?
C38 C39 1.398(5) . ?
C10 H10A 0.9700 . ?
C10 H10B 0.9700 . ?
C10 C12 1.525(5) . ?
C2 H2 0.9300 . ?
C2 C3 1.403(5) . ?
C12 H12A 0.9700 . ?
C12 H12B 0.9700 . ?
C47 H47 0.9300 . ?
C47 C46 1.383(5) . ?
C30 H30 0.9300 . ?
C30 C31 1.384(5) . ?
C39 H39 0.9300 . ?
C39 C40 1.367(6) . ?
C36 H36A 0.9700 . ?
C36 H36B 0.9700 . ?
C6 H6 0.9300 . ?
C6 C5 1.381(6) . ?
C17 H17 0.9300 . ?
C17 C16 1.373(7) . ?
C45 C46 1.385(5) . ?
C40 H40 0.9300 . ?
C40 C41 1.366(6) . ?
C42 H42 0.9300 . ?
C42 C41 1.389(5) . ?
C46 H46 0.9300 . ?
C34 H34 0.9300 . ?
C34 C33 1.383(6) . ?
C31 H31 0.9300 . ?
C31 C32 1.384(7) . ?
C3 H3 0.9300 . ?
C3 C4 1.363(7) . ?
C14 H14 0.9300 . ?
C14 C15 1.389(5) . ?
C23 H23 0.9300 . ?
C23 C22 1.376(6) . ?
C5 H5 0.9300 . ?
C5 C4 1.378(7) . ?
C21 H21 0.9300 . ?
C21 C22 1.382(5) . ?
C33 H33 0.9300 . ?
C33 C32 1.369(7) . ?
C4 H4 0.9300 . ?
C16 H16 0.9300 . ?
C16 C15 1.367(6) . ?
C22 H22 0.9300 . ?
C32 H32 0.9300 . ?
C15 H15 0.9300 . ?
C41 H41 0.9300 . ?

loop_
_geom_torsion_atom_site_label_1
_geom_torsion_atom_site_label_2
_geom_torsion_atom_site_label_3
_geom_torsion_atom_site_label_4
_geom_torsion
_geom_torsion_site_symmetry_1
_geom_torsion_site_symmetry_2
_geom_torsion_site_symmetry_3
_geom_torsion_site_symmetry_4
_geom_torsion_publ_flag
O2 C11 C13 C18 -150.9(3) . . . . ?
O2 C11 C13 C14 29.5(4) . . . . ?
O2 C11 C19 O1 -178.7(2) . . . . ?
O2 C11 C19 C20 53.6(3) . . . . ?
O4 C25 C37 C38 30.2(4) . . . . ?
O4 C25 C37 C42 -149.7(3) . . . . ?
O4 C25 C26 C35 46.9(2) . . . . ?
O4 C25 C26 C27 -68.0(3) . . . . ?
O4 C25 C43 O3 -178.4(2) . . . . ?
O4 C25 C43 C44 52.0(3) . . . . ?
O3 C43 C44 C49 134.5(3) . . . . ?
O3 C43 C44 C45 -41.0(4) . . . . ?
N0AA C1AA C20 C19 -7.2(4) . . . . ?
N0AA C1AA C20 C21 177.6(3) . . . . ?
N0AA C1AA C24 C23 -177.9(3) . . . . ?
N0AA C7 C1 C2 -22.6(4) . . . . ?
N0AA C7 C1 C6 156.8(3) . . . . ?
C1AA N0AA C7 C8 51.0(3) . . . . ?
C1AA N0AA C7 C1 177.2(2) . . . . ?
C1AA C20 C19 O1 -39.8(4) . . . . ?
C1AA C20 C19 C11 86.3(4) . . . . ?
C1AA C20 C21 C22 0.2(5) . . . . ?
C1AA C24 C23 C22 0.4(5) . . . . ?
N3 C28 C29 C30 -19.0(4) . . . . ?
N3 C28 C29 C34 159.7(3) . . . . ?
N3 C28 C27 C26 62.0(3) . . . . ?
N3 C45 C46 C47 -177.0(3) . . . . ?
C49 C48 C47 C46 -1.2(6) . . . . ?
C49 C44 C45 N3 177.5(3) . . . . ?
C49 C44 C45 C46 -0.7(5) . . . . ?
C48 C49 C44 C43 -176.5(3) . . . . ?
C48 C49 C44 C45 -0.7(5) . . . . ?
C48 C47 C46 C45 -0.3(6) . . . . ?
C9 C11 C13 C18 -40.0(4) . . . . ?
C9 C11 C13 C14 140.4(3) . . . . ?
C9 C11 C19 O1 66.0(3) . . . . ?
C9 C11 C19 C20 -61.7(4) . . . . ?
C9 C8 C7 N0AA 65.8(3) . . . . ?
C9 C8 C7 C1 -59.7(3) . . . . ?
C9 C10 C12 O2 13.8(3) . . . . ?
C20 C1AA C24 C23 1.4(5) . . . . ?
C20 C21 C22 C23 1.5(5) . . . . ?
C11 O2 C12 C10 16.2(3) . . . . ?
C11 C9 C8 C7 -94.1(3) . . . . ?
C11 C9 C10 C12 -35.7(3) . . . . ?
C11 C13 C18 C17 177.3(3) . . . . ?
C11 C13 C14 C15 -178.3(3) . . . . ?
C25 O4 C36 C35 15.0(3) . . . . ?
C25 C37 C38 C39 -177.9(3) . . . . ?
C25 C37 C42 C41 177.8(3) . . . . ?
C25 C26 C35 C36 -36.8(3) . . . . ?
C25 C26 C27 C28 -94.4(3) . . . . ?
C25 C43 C44 C49 -97.3(3) . . . . ?
C25 C43 C44 C45 87.1(4) . . . . ?
C37 C25 C26 C35 -69.4(3) . . . . ?
C37 C25 C26 C27 175.8(2) . . . . ?
C37 C25 C43 O3 -61.5(3) . . . . ?
C37 C25 C43 C44 168.9(3) . . . . ?
C37 C38 C39 C40 -0.7(6) . . . . ?
C37 C42 C41 C40 0.9(6) . . . . ?
C28 N3 C45 C44 -94.7(4) . . . . ?
C28 N3 C45 C46 83.6(4) . . . . ?
C28 C29 C30 C31 179.0(3) . . . . ?
C28 C29 C34 C33 -178.7(3) . . . . ?
C8 C9 C11 O2 -70.4(3) . . . . ?
C8 C9 C11 C13 174.2(2) . . . . ?
C8 C9 C11 C19 47.5(3) . . . . ?
C8 C9 C10 C12 85.6(3) . . . . ?
C8 C7 C1 C2 103.8(3) . . . . ?
C8 C7 C1 C6 -76.8(3) . . . . ?
C29 C28 C27 C26 -63.6(4) . . . . ?
C29 C30 C31 C32 -1.2(5) . . . . ?
C29 C34 C33 C32 0.5(6) . . . . ?
C7 N0AA C1AA C20 -92.0(3) . . . . ?
C7 N0AA C1AA C24 87.2(3) . . . . ?
C7 C1 C2 C3 179.4(3) . . . . ?
C7 C1 C6 C5 -179.5(3) . . . . ?
C13 C11 C19 O1 -61.7(3) . . . . ?
C13 C11 C19 C20 170.6(3) . . . . ?
C13 C18 C17 C16 0.8(6) . . . . ?
C13 C14 C15 C16 1.3(6) . . . . ?
C26 C25 C37 C38 142.3(3) . . . . ?
C26 C25 C37 C42 -37.7(4) . . . . ?
C26 C25 C43 O3 66.2(3) . . . . ?
C26 C25 C43 C44 -63.4(3) . . . . ?
C26 C35 C36 O4 15.3(3) . . . . ?
C19 C20 C21 C22 -175.1(3) . . . . ?
C19 C11 C13 C18 93.4(4) . . . . ?
C19 C11 C13 C14 -86.2(3) . . . . ?
C1 C2 C3 C4 -0.2(5) . . . . ?
C1 C6 C5 C4 0.3(6) . . . . ?
C35 C26 C27 C28 156.1(3) . . . . ?
C43 C25 C37 C38 -85.5(3) . . . . ?
C43 C25 C37 C42 94.6(4) . . . . ?
C43 C25 C26 C35 164.8(3) . . . . ?
C43 C25 C26 C27 49.9(3) . . . . ?
C43 C44 C45 N3 -6.8(5) . . . . ?
C43 C44 C45 C46 174.9(3) . . . . ?
C24 C1AA C20 C19 173.5(3) . . . . ?
C24 C1AA C20 C21 -1.7(4) . . . . ?
C24 C23 C22 C21 -1.8(6) . . . . ?
C27 C28 C29 C30 107.4(3) . . . . ?
C27 C28 C29 C34 -73.9(3) . . . . ?
C27 C26 C35 C36 84.7(3) . . . . ?
C44 C49 C48 C47 1.7(5) . . . . ?
C44 C45 C46 C47 1.3(5) . . . . ?
C18 C13 C14 C15 2.1(5) . . . . ?
C18 C17 C16 C15 2.7(7) . . . . ?
C38 C37 C42 C41 -2.1(6) . . . . ?
C38 C39 C40 C41 -0.5(6) . . . . ?
C10 C9 C11 O2 45.9(2) . . . . ?
C10 C9 C11 C13 -69.5(3) . . . . ?
C10 C9 C11 C19 163.9(2) . . . . ?
C10 C9 C8 C7 155.3(3) . . . . ?
C2 C1 C6 C5 -0.1(5) . . . . ?
C2 C3 C4 C5 0.4(6) . . . . ?
C12 O2 C11 C9 -39.4(2) . . . . ?
C12 O2 C11 C13 77.1(3) . . . . ?
C12 O2 C11 C19 -166.5(2) . . . . ?
C30 C29 C34 C33 0.1(5) . . . . ?
C30 C31 C32 C33 1.8(6) . . . . ?
C39 C40 C41 C42 0.4(7) . . . . ?
C36 O4 C25 C37 78.5(3) . . . . ?
C36 O4 C25 C26 -39.4(3) . . . . ?
C36 O4 C25 C43 -165.7(2) . . . . ?
C6 C1 C2 C3 0.0(5) . . . . ?
C6 C5 C4 C3 -0.5(6) . . . . ?
C17 C16 C15 C14 -3.7(7) . . . . ?
C45 N3 C28 C29 -178.8(2) . . . . ?
C45 N3 C28 C27 54.4(3) . . . . ?
C42 C37 C38 C39 2.0(5) . . . . ?
C34 C29 C30 C31 0.3(5) . . . . ?
C34 C33 C32 C31 -1.5(6) . . . . ?
C14 C13 C18 C17 -3.1(6) . . . . ?
C21 C20 C19 O1 135.3(3) . . . . ?
C21 C20 C19 C11 -98.6(3) . . . . ?
